data_4318208
loop_
_publ_author_name
'Hendrik Ehlich'
'Annette Schier'
'Hubert Schmidbaur'

_publ_section_title
;
 Aurophilicity-Based One-Dimensional Arrays of Gold(I) Phenylene-1,3- and
 -1,4-dithiolates
;
_journal_name_full 'Inorganic Chemistry'
_journal_page_first 3721
_journal_page_last 3727
_journal_paper_doi 10.1021/ic020107i
_journal_volume 41
_journal_year 2002
_chemical_formula_sum 'C63 H55 Au3 B Cl6 F4 P3 S2'
_chemical_formula_weight 1859.51
_chemical_name_systematic
;
  ?
;
_space_group_IT_number 14
_symmetry_cell_setting monoclinic
_symmetry_space_group_name_Hall '-P 2ybc'
_symmetry_space_group_name_H-M 'P 1 21/c 1'
_atom_sites_solution_hydrogens geom
_atom_sites_solution_primary direct
_atom_sites_solution_secondary difmap
_audit_creation_method SHELXL-97
_cell_angle_alpha 90.00
_cell_angle_beta 93.521(1)
_cell_angle_gamma 90.00
_cell_formula_units_Z 4
_cell_length_a 12.8733(1)
_cell_length_b 28.1979(3)
_cell_length_c 17.6585(1)
_cell_measurement_temperature 143(2)
_cell_volume 6397.94(9)
_computing_cell_refinement SCALEPACK
_computing_data_collection XPRESS
_computing_data_reduction DENZO
_computing_molecular_graphics SHELXTL-PLUS
_computing_publication_material 'SHELXL-97 (Sheldrick, 1997)'
_computing_structure_refinement 'SHELXL-97 (Sheldrick, 1997)'
_computing_structure_solution 'SHELXS-97 (Sheldrick, 1990)'
_diffrn_ambient_temperature 143(2)
_diffrn_measured_fraction_theta_full 0.924
_diffrn_measured_fraction_theta_max 0.924
_diffrn_measurement_device_type 'Nonius DIP 2020'
_diffrn_measurement_method phi-rotation
_diffrn_radiation_monochromator graphite
_diffrn_radiation_source 'fine-focus sealed tube'
_diffrn_radiation_type MoK\a
_diffrn_radiation_wavelength 0.71073
_diffrn_reflns_av_R_equivalents 0.0446
_diffrn_reflns_av_sigmaI/netI 0.0343
_diffrn_reflns_limit_h_max 16
_diffrn_reflns_limit_h_min -16
_diffrn_reflns_limit_k_max 36
_diffrn_reflns_limit_k_min -36
_diffrn_reflns_limit_l_max 20
_diffrn_reflns_limit_l_min -20
_diffrn_reflns_number 91405
_diffrn_reflns_theta_full 27.18
_diffrn_reflns_theta_max 27.18
_diffrn_reflns_theta_min 3.17
_exptl_absorpt_coefficient_mu 7.304
_exptl_absorpt_correction_T_max 0.4071
_exptl_absorpt_correction_T_min 0.1582
_exptl_absorpt_correction_type DELABS
_exptl_crystal_colour colorless
_exptl_crystal_density_diffrn 1.930
_exptl_crystal_density_method 'not measured'
_exptl_crystal_description block
_exptl_crystal_F_000 3560
_exptl_crystal_size_max 0.40
_exptl_crystal_size_mid 0.30
_exptl_crystal_size_min 0.15
_refine_diff_density_max 2.177
_refine_diff_density_min -1.661
_refine_diff_density_rms 0.146
_refine_ls_extinction_method none
_refine_ls_goodness_of_fit_ref 1.068
_refine_ls_hydrogen_treatment riding
_refine_ls_matrix_type full
_refine_ls_number_parameters 739
_refine_ls_number_reflns 13154
_refine_ls_number_restraints 0
_refine_ls_restrained_S_all 1.068
_refine_ls_R_factor_all 0.0395
_refine_ls_R_factor_gt 0.0337
_refine_ls_shift/su_max 0.001
_refine_ls_shift/su_mean 0.000
_refine_ls_structure_factor_coef Fsqd
_refine_ls_weighting_details 'calc w=1/[\s^2^(Fo^2^)+(0.0260P)^2^+32.5977P] where P=(Fo^2^+2Fc^2^)/3'
_refine_ls_weighting_scheme calc
_refine_ls_wR_factor_gt 0.0796
_refine_ls_wR_factor_ref 0.0823
_reflns_number_gt 11741
_reflns_number_total 13154
_reflns_threshold_expression >2sigma(I)
_cod_data_source_file ic020107i_1.cif
_cod_data_source_block hend5
_cod_database_code 4318208

loop_
_symmetry_equiv_pos_as_xyz
'x, y, z'
'-x, y+1/2, -z+1/2'
'-x, -y, -z'
'x, -y-1/2, z-1/2'

loop_
_atom_site_label
_atom_site_type_symbol
_atom_site_fract_x
_atom_site_fract_y
_atom_site_fract_z
_atom_site_U_iso_or_equiv
_atom_site_adp_type
_atom_site_occupancy
_atom_site_symmetry_multiplicity
_atom_site_calc_flag
_atom_site_refinement_flags
_atom_site_disorder_assembly
_atom_site_disorder_group
Au1 Au 0.087318(14) 0.246255(6) 0.495705(10) 0.01606(5) Uani 1 1 d . . .
Au2 Au 0.014502(14) 0.319750(6) 0.119396(10) 0.01709(5) Uani 1 1 d . . .
Au3 Au 0.026339(14) 0.183908(6) 0.113077(10) 0.01719(5) Uani 1 1 d . . .
S1 S -0.09391(9) 0.24874(4) 0.47897(7) 0.0188(2) Uani 1 1 d . . .
S2 S 0.04149(9) 0.25073(4) 0.19139(7) 0.0171(2) Uani 1 1 d . . .
P1 P 0.26410(10) 0.24367(4) 0.50191(8) 0.0183(2) Uani 1 1 d . . .
P2 P -0.00259(10) 0.39287(4) 0.06597(7) 0.0170(2) Uani 1 1 d . . .
P3 P 0.01320(10) 0.11090(4) 0.05960(7) 0.0167(2) Uani 1 1 d . . .
C1 C -0.1196(4) 0.24335(16) 0.3797(3) 0.0182(9) Uani 1 1 d . . .
C2 C -0.2194(4) 0.23116(19) 0.3512(3) 0.0244(11) Uani 1 1 d . . .
H2A H -0.2731 0.2264 0.3851 0.029 Uiso 1 1 calc R . .
C3 C -0.2406(4) 0.2259(2) 0.2738(3) 0.0314(12) Uani 1 1 d . . .
H3A H -0.3094 0.2183 0.2553 0.038 Uiso 1 1 calc R . .
C4 C -0.1642(4) 0.23157(18) 0.2229(3) 0.0234(10) Uani 1 1 d . . .
H4A H -0.1788 0.2268 0.1701 0.028 Uiso 1 1 calc R . .
C5 C -0.0655(4) 0.24436(15) 0.2517(3) 0.0170(9) Uani 1 1 d . . .
C6 C -0.0426(4) 0.25035(14) 0.3280(3) 0.0168(9) Uani 1 1 d . . .
H6A H 0.0257 0.2593 0.3459 0.020 Uiso 1 1 calc R . .
C111 C 0.3276(4) 0.30132(17) 0.5115(3) 0.0212(10) Uani 1 1 d . . .
C112 C 0.4000(4) 0.31176(19) 0.5711(3) 0.0280(11) Uani 1 1 d . . .
H11A H 0.4148 0.2893 0.6103 0.034 Uiso 1 1 calc R . .
C113 C 0.4507(5) 0.3555(2) 0.5726(4) 0.0349(13) Uani 1 1 d . . .
H11B H 0.4998 0.3629 0.6132 0.042 Uiso 1 1 calc R . .
C114 C 0.4299(5) 0.3882(2) 0.5154(4) 0.0389(15) Uani 1 1 d . . .
H11C H 0.4652 0.4178 0.5166 0.047 Uiso 1 1 calc R . .
C115 C 0.3570(5) 0.3778(2) 0.4559(4) 0.0354(14) Uani 1 1 d . . .
H11D H 0.3430 0.4000 0.4162 0.042 Uiso 1 1 calc R . .
C116 C 0.3058(4) 0.33496(19) 0.4554(3) 0.0297(12) Uani 1 1 d . . .
H11E H 0.2544 0.3283 0.4159 0.036 Uiso 1 1 calc R . .
C121 C 0.3107(4) 0.22036(18) 0.4147(3) 0.0229(10) Uani 1 1 d . . .
C122 C 0.2455(4) 0.19565(19) 0.3634(3) 0.0288(12) Uani 1 1 d . . .
H12A H 0.1747 0.1909 0.3738 0.035 Uiso 1 1 calc R . .
C123 C 0.2823(5) 0.1778(2) 0.2974(4) 0.0377(14) Uani 1 1 d . . .
H12B H 0.2364 0.1613 0.2624 0.045 Uiso 1 1 calc R . .
C124 C 0.3847(6) 0.1838(2) 0.2818(4) 0.0426(16) Uani 1 1 d . . .
H12C H 0.4095 0.1714 0.2363 0.051 Uiso 1 1 calc R . .
C125 C 0.4523(5) 0.2081(2) 0.3331(4) 0.0409(15) Uani 1 1 d . . .
H12D H 0.5235 0.2119 0.3230 0.049 Uiso 1 1 calc R . .
C126 C 0.4150(4) 0.2266(2) 0.3986(3) 0.0322(12) Uani 1 1 d . . .
H12E H 0.4605 0.2438 0.4330 0.039 Uiso 1 1 calc R . .
C131 C 0.3217(4) 0.20731(17) 0.5784(3) 0.0202(10) Uani 1 1 d . . .
C132 C 0.2947(4) 0.21596(19) 0.6518(3) 0.0262(11) Uani 1 1 d . . .
H13A H 0.2469 0.2407 0.6609 0.031 Uiso 1 1 calc R . .
C133 C 0.3360(5) 0.1891(2) 0.7122(3) 0.0353(13) Uani 1 1 d . . .
H13B H 0.3171 0.1956 0.7623 0.042 Uiso 1 1 calc R . .
C134 C 0.4048(5) 0.1529(2) 0.6989(4) 0.0372(14) Uani 1 1 d . . .
H13C H 0.4323 0.1339 0.7399 0.045 Uiso 1 1 calc R . .
C135 C 0.4334(5) 0.1442(2) 0.6264(4) 0.0348(13) Uani 1 1 d . . .
H13D H 0.4821 0.1198 0.6179 0.042 Uiso 1 1 calc R . .
C136 C 0.3918(4) 0.17084(18) 0.5653(3) 0.0271(11) Uani 1 1 d . . .
H13E H 0.4109 0.1642 0.5153 0.033 Uiso 1 1 calc R . .
C211 C 0.0203(4) 0.39497(16) -0.0338(3) 0.0200(10) Uani 1 1 d . . .
C212 C -0.0483(5) 0.37025(17) -0.0848(3) 0.0265(11) Uani 1 1 d . . .
H21A H -0.1060 0.3538 -0.0664 0.032 Uiso 1 1 calc R . .
C213 C -0.0323(5) 0.36974(18) -0.1611(3) 0.0323(13) Uani 1 1 d . . .
H21B H -0.0791 0.3529 -0.1950 0.039 Uiso 1 1 calc R . .
C214 C 0.0513(5) 0.3935(2) -0.1889(3) 0.0370(14) Uani 1 1 d . . .
H21C H 0.0617 0.3931 -0.2417 0.044 Uiso 1 1 calc R . .
C215 C 0.1205(5) 0.4183(2) -0.1391(3) 0.0348(14) Uani 1 1 d . . .
H21D H 0.1779 0.4347 -0.1581 0.042 Uiso 1 1 calc R . .
C216 C 0.1053(4) 0.41878(18) -0.0623(3) 0.0267(11) Uani 1 1 d . . .
H21E H 0.1528 0.4354 -0.0285 0.032 Uiso 1 1 calc R . .
C221 C -0.1314(4) 0.41747(16) 0.0751(3) 0.0197(10) Uani 1 1 d . . .
C222 C -0.1755(4) 0.44915(18) 0.0218(3) 0.0249(11) Uani 1 1 d . . .
H22A H -0.1392 0.4575 -0.0216 0.030 Uiso 1 1 calc R . .
C223 C -0.2730(5) 0.4686(2) 0.0323(4) 0.0339(13) Uani 1 1 d . . .
H22B H -0.3033 0.4901 -0.0040 0.041 Uiso 1 1 calc R . .
C224 C -0.3257(4) 0.4567(2) 0.0950(4) 0.0325(13) Uani 1 1 d . . .
H22C H -0.3919 0.4704 0.1019 0.039 Uiso 1 1 calc R . .
C225 C -0.2835(4) 0.4252(2) 0.1479(3) 0.0300(12) Uani 1 1 d . . .
H22D H -0.3207 0.4169 0.1908 0.036 Uiso 1 1 calc R . .
C226 C -0.1855(4) 0.40536(18) 0.1381(3) 0.0247(11) Uani 1 1 d . . .
H22E H -0.1559 0.3837 0.1745 0.030 Uiso 1 1 calc R . .
C231 C 0.0867(4) 0.43479(16) 0.1121(3) 0.0183(9) Uani 1 1 d . . .
C232 C 0.1928(4) 0.42259(17) 0.1206(3) 0.0246(11) Uani 1 1 d . . .
H23A H 0.2164 0.3937 0.0999 0.029 Uiso 1 1 calc R . .
C233 C 0.2625(4) 0.45245(19) 0.1590(3) 0.0285(12) Uani 1 1 d . . .
H23B H 0.3341 0.4441 0.1643 0.034 Uiso 1 1 calc R . .
C234 C 0.2289(4) 0.49478(18) 0.1902(3) 0.0290(12) Uani 1 1 d . . .
H23C H 0.2771 0.5153 0.2168 0.035 Uiso 1 1 calc R . .
C235 C 0.1247(4) 0.50657(17) 0.1818(3) 0.0281(12) Uani 1 1 d . . .
H23D H 0.1013 0.5354 0.2028 0.034 Uiso 1 1 calc R . .
C236 C 0.0538(4) 0.47678(17) 0.1430(3) 0.0225(10) Uani 1 1 d . . .
H23E H -0.0177 0.4853 0.1377 0.027 Uiso 1 1 calc R . .
C311 C -0.1177(4) 0.08745(16) 0.0606(3) 0.0207(10) Uani 1 1 d . . .
C312 C -0.1607(4) 0.05958(17) 0.0019(3) 0.0246(11) Uani 1 1 d . . .
H31A H -0.1221 0.0538 -0.0413 0.030 Uiso 1 1 calc R . .
C313 C -0.2586(4) 0.04020(19) 0.0054(3) 0.0316(12) Uani 1 1 d . . .
H31B H -0.2873 0.0214 -0.0353 0.038 Uiso 1 1 calc R . .
C314 C -0.3152(4) 0.0482(2) 0.0687(4) 0.0332(13) Uani 1 1 d . . .
H31C H -0.3820 0.0343 0.0717 0.040 Uiso 1 1 calc R . .
C315 C -0.2744(4) 0.0767(2) 0.1277(4) 0.0351(13) Uani 1 1 d . . .
H31D H -0.3130 0.0823 0.1709 0.042 Uiso 1 1 calc R . .
C316 C -0.1759(4) 0.09687(19) 0.1226(3) 0.0283(11) Uani 1 1 d . . .
H31E H -0.1485 0.1172 0.1619 0.034 Uiso 1 1 calc R . .
C321 C 0.0518(4) 0.10461(15) -0.0367(3) 0.0191(10) Uani 1 1 d . . .
C322 C 0.0150(5) 0.13676(18) -0.0920(3) 0.0277(12) Uani 1 1 d . . .
H32A H -0.0296 0.1619 -0.0788 0.033 Uiso 1 1 calc R . .
C323 C 0.0428(5) 0.13225(19) -0.1659(3) 0.0359(14) Uani 1 1 d . . .
H32B H 0.0168 0.1541 -0.2035 0.043 Uiso 1 1 calc R . .
C324 C 0.1082(5) 0.0962(2) -0.1853(3) 0.0352(14) Uani 1 1 d . . .
H32C H 0.1278 0.0935 -0.2361 0.042 Uiso 1 1 calc R . .
C325 C 0.1458(4) 0.0638(2) -0.1310(3) 0.0288(12) Uani 1 1 d . . .
H32D H 0.1908 0.0389 -0.1445 0.035 Uiso 1 1 calc R . .
C326 C 0.1172(4) 0.06827(17) -0.0574(3) 0.0226(10) Uani 1 1 d . . .
H32E H 0.1426 0.0461 -0.0201 0.027 Uiso 1 1 calc R . .
C331 C 0.0961(4) 0.07027(16) 0.1148(3) 0.0188(10) Uani 1 1 d . . .
C332 C 0.2010(4) 0.08234(18) 0.1275(3) 0.0255(11) Uani 1 1 d . . .
H33A H 0.2259 0.1113 0.1081 0.031 Uiso 1 1 calc R . .
C333 C 0.2689(4) 0.0523(2) 0.1681(3) 0.0300(12) Uani 1 1 d . . .
H33B H 0.3403 0.0605 0.1759 0.036 Uiso 1 1 calc R . .
C334 C 0.2327(5) 0.0105(2) 0.1974(3) 0.0332(13) Uani 1 1 d . . .
H33C H 0.2792 -0.0102 0.2252 0.040 Uiso 1 1 calc R . .
C335 C 0.1280(5) -0.00139(18) 0.1861(3) 0.0294(12) Uani 1 1 d . . .
H33D H 0.1029 -0.0298 0.2072 0.035 Uiso 1 1 calc R . .
C336 C 0.0602(4) 0.02798(16) 0.1443(3) 0.0225(10) Uani 1 1 d . . .
H33E H -0.0109 0.0193 0.1357 0.027 Uiso 1 1 calc R . .
B1 B -0.4862(5) -0.0254(2) 0.1898(4) 0.0325(14) Uani 1 1 d . . .
F11 F -0.4805(3) 0.02331(13) 0.1944(2) 0.0507(10) Uani 1 1 d . . .
F12 F -0.3894(3) -0.04463(13) 0.1806(2) 0.0406(8) Uani 1 1 d . . .
F13 F -0.5232(3) -0.04169(17) 0.2569(3) 0.0684(14) Uani 1 1 d . . .
F14 F -0.5519(4) -0.0373(2) 0.1289(3) 0.0864(19) Uani 1 1 d . . .
C01 C -0.3111(5) 0.3007(2) 0.0830(4) 0.0410(15) Uani 1 1 d . . .
H01A H -0.3354 0.3159 0.1292 0.049 Uiso 1 1 calc R . .
H01B H -0.2345 0.2973 0.0895 0.049 Uiso 1 1 calc R . .
Cl1 Cl -0.36809(15) 0.24397(6) 0.07237(13) 0.0577(5) Uani 1 1 d . . .
Cl2 Cl -0.34329(12) 0.33672(5) 0.00393(9) 0.0382(3) Uani 1 1 d . . .
C02 C 0.5075(10) 0.4307(4) -0.1525(6) 0.093(4) Uani 1 1 d . . .
H02A H 0.5278 0.4643 -0.1584 0.112 Uiso 1 1 calc R . .
H02B H 0.4541 0.4234 -0.1936 0.112 Uiso 1 1 calc R . .
Cl3 Cl 0.61714(17) 0.39503(7) -0.16480(13) 0.0659(6) Uani 1 1 d . . .
Cl4 Cl 0.4528(2) 0.42462(9) -0.06796(15) 0.0832(8) Uani 1 1 d . . .
C03 C -0.3318(7) 0.1488(5) -0.0900(10) 0.196(11) Uani 1 1 d . . .
H03A H -0.3602 0.1192 -0.0693 0.235 Uiso 1 1 calc R . .
H03B H -0.2964 0.1671 -0.0482 0.235 Uiso 1 1 calc R . .
Cl5 Cl -0.42801(16) 0.18167(8) -0.13640(16) 0.0736(7) Uani 1 1 d . . .
Cl6 Cl -0.23637(18) 0.13502(8) -0.17010(15) 0.0748(7) Uani 1 1 d . . .

loop_
_atom_site_aniso_label
_atom_site_aniso_U_11
_atom_site_aniso_U_22
_atom_site_aniso_U_33
_atom_site_aniso_U_23
_atom_site_aniso_U_13
_atom_site_aniso_U_12
Au1 0.01429(9) 0.01771(9) 0.01627(10) -0.00031(6) 0.00173(7) 0.00042(6)
Au2 0.02105(10) 0.01300(9) 0.01754(11) 0.00033(6) 0.00383(7) -0.00123(6)
Au3 0.02134(10) 0.01289(9) 0.01762(11) -0.00032(6) 0.00361(7) 0.00099(6)
S1 0.0140(6) 0.0243(6) 0.0182(6) -0.0007(4) 0.0025(4) -0.0006(4)
S2 0.0196(6) 0.0138(5) 0.0181(6) 0.0002(4) 0.0039(4) -0.0005(4)
P1 0.0137(6) 0.0205(6) 0.0209(7) 0.0000(4) 0.0019(5) 0.0009(4)
P2 0.0193(6) 0.0138(5) 0.0182(6) 0.0004(4) 0.0031(5) -0.0008(4)
P3 0.0190(6) 0.0137(5) 0.0176(6) -0.0006(4) 0.0025(5) 0.0008(4)
C1 0.019(2) 0.017(2) 0.018(3) 0.0025(16) 0.0011(18) 0.0024(17)
C2 0.010(2) 0.038(3) 0.025(3) 0.003(2) 0.0000(19) -0.001(2)
C3 0.017(3) 0.048(3) 0.028(3) -0.001(2) -0.005(2) -0.002(2)
C4 0.021(3) 0.030(3) 0.019(3) 0.0012(19) -0.0030(19) -0.002(2)
C5 0.018(2) 0.012(2) 0.021(3) 0.0034(16) 0.0022(18) 0.0003(16)
C6 0.013(2) 0.011(2) 0.026(3) 0.0004(16) 0.0003(18) -0.0016(16)
C111 0.014(2) 0.022(2) 0.027(3) 0.0005(19) 0.0029(19) -0.0002(18)
C112 0.023(3) 0.029(3) 0.031(3) 0.000(2) 0.000(2) -0.006(2)
C113 0.027(3) 0.033(3) 0.044(4) -0.004(2) -0.002(3) -0.007(2)
C114 0.024(3) 0.031(3) 0.063(4) 0.002(3) 0.009(3) -0.006(2)
C115 0.028(3) 0.029(3) 0.050(4) 0.012(2) 0.007(3) 0.005(2)
C116 0.021(3) 0.033(3) 0.036(3) 0.008(2) 0.003(2) 0.003(2)
C121 0.021(3) 0.028(3) 0.019(3) 0.0022(18) 0.0017(19) 0.005(2)
C122 0.027(3) 0.030(3) 0.030(3) -0.006(2) 0.003(2) 0.005(2)
C123 0.044(4) 0.039(3) 0.030(4) -0.008(2) 0.002(3) 0.004(3)
C124 0.058(4) 0.042(4) 0.029(4) -0.003(2) 0.017(3) 0.014(3)
C125 0.031(3) 0.056(4) 0.038(4) 0.001(3) 0.016(3) 0.007(3)
C126 0.019(3) 0.041(3) 0.037(3) 0.001(2) 0.006(2) 0.001(2)
C131 0.015(2) 0.020(2) 0.025(3) 0.0032(18) 0.0017(19) -0.0021(18)
C132 0.022(3) 0.030(3) 0.026(3) 0.002(2) -0.001(2) 0.001(2)
C133 0.042(4) 0.038(3) 0.025(3) 0.004(2) -0.003(2) -0.006(3)
C134 0.040(4) 0.031(3) 0.039(4) 0.012(2) -0.010(3) -0.004(3)
C135 0.024(3) 0.027(3) 0.053(4) 0.005(2) -0.003(3) 0.001(2)
C136 0.019(3) 0.026(3) 0.037(3) 0.005(2) 0.003(2) 0.004(2)
C211 0.027(3) 0.015(2) 0.019(3) 0.0005(16) 0.0028(19) 0.0029(18)
C212 0.038(3) 0.016(2) 0.025(3) 0.0012(18) -0.002(2) 0.001(2)
C213 0.052(4) 0.021(3) 0.023(3) 0.0015(19) -0.007(2) 0.010(2)
C214 0.059(4) 0.034(3) 0.018(3) 0.006(2) 0.008(3) 0.017(3)
C215 0.043(4) 0.036(3) 0.028(3) 0.012(2) 0.016(3) 0.010(3)
C216 0.027(3) 0.026(3) 0.028(3) 0.006(2) 0.007(2) 0.003(2)
C221 0.017(2) 0.019(2) 0.023(3) -0.0034(17) 0.0016(19) -0.0015(18)
C222 0.023(3) 0.027(3) 0.025(3) 0.0038(19) 0.004(2) -0.001(2)
C223 0.034(3) 0.027(3) 0.041(4) 0.005(2) 0.003(3) 0.005(2)
C224 0.023(3) 0.030(3) 0.045(4) -0.002(2) 0.005(2) 0.004(2)
C225 0.025(3) 0.033(3) 0.033(3) -0.004(2) 0.006(2) -0.002(2)
C226 0.028(3) 0.024(2) 0.023(3) -0.0003(19) 0.006(2) -0.001(2)
C231 0.019(2) 0.018(2) 0.018(3) 0.0032(17) 0.0017(18) -0.0034(18)
C232 0.029(3) 0.020(2) 0.025(3) -0.0020(18) 0.007(2) 0.002(2)
C233 0.021(3) 0.031(3) 0.033(3) 0.002(2) 0.001(2) 0.001(2)
C234 0.033(3) 0.023(3) 0.031(3) 0.002(2) -0.003(2) -0.008(2)
C235 0.033(3) 0.016(2) 0.035(3) 0.0005(19) -0.003(2) 0.000(2)
C236 0.024(3) 0.018(2) 0.026(3) 0.0026(18) 0.000(2) 0.0041(19)
C311 0.023(3) 0.018(2) 0.022(3) 0.0022(17) -0.0003(19) 0.0015(18)
C312 0.023(3) 0.022(2) 0.029(3) -0.0038(19) 0.001(2) 0.002(2)
C313 0.030(3) 0.026(3) 0.037(3) 0.001(2) -0.007(2) -0.004(2)
C314 0.017(3) 0.037(3) 0.046(4) 0.012(2) -0.001(2) -0.003(2)
C315 0.017(3) 0.051(4) 0.038(4) 0.009(3) 0.007(2) 0.004(2)
C316 0.025(3) 0.033(3) 0.028(3) -0.001(2) 0.006(2) 0.003(2)
C321 0.022(3) 0.013(2) 0.022(3) -0.0022(17) 0.0011(19) -0.0047(18)
C322 0.038(3) 0.021(2) 0.025(3) -0.0017(19) 0.005(2) 0.006(2)
C323 0.060(4) 0.023(3) 0.025(3) 0.004(2) 0.005(3) 0.000(3)
C324 0.049(4) 0.033(3) 0.024(3) -0.009(2) 0.012(3) -0.011(3)
C325 0.023(3) 0.035(3) 0.030(3) -0.009(2) 0.008(2) -0.002(2)
C326 0.021(3) 0.025(2) 0.022(3) -0.0069(19) 0.0043(19) 0.0001(19)
C331 0.023(3) 0.019(2) 0.014(2) -0.0017(16) 0.0011(18) 0.0050(18)
C332 0.025(3) 0.027(3) 0.025(3) 0.0023(19) 0.005(2) 0.000(2)
C333 0.020(3) 0.037(3) 0.032(3) 0.001(2) -0.002(2) 0.004(2)
C334 0.040(4) 0.037(3) 0.022(3) 0.006(2) 0.002(2) 0.018(3)
C335 0.042(3) 0.021(2) 0.026(3) 0.004(2) 0.003(2) 0.004(2)
C336 0.029(3) 0.017(2) 0.022(3) -0.0024(18) 0.005(2) 0.0000(19)
B1 0.022(3) 0.036(3) 0.040(4) -0.005(3) 0.001(3) 0.000(3)
F11 0.046(2) 0.040(2) 0.068(3) -0.0084(18) 0.019(2) 0.0025(17)
F12 0.0235(18) 0.055(2) 0.044(2) -0.0101(16) 0.0039(15) 0.0107(15)
F13 0.049(3) 0.076(3) 0.085(4) 0.034(3) 0.038(2) 0.014(2)
F14 0.058(3) 0.101(4) 0.095(4) -0.053(3) -0.046(3) 0.023(3)
C01 0.031(3) 0.045(4) 0.046(4) 0.001(3) -0.004(3) -0.004(3)
Cl1 0.0412(10) 0.0478(10) 0.0811(15) 0.0168(9) -0.0203(9) -0.0166(8)
Cl2 0.0355(8) 0.0381(8) 0.0409(9) 0.0004(6) 0.0019(6) 0.0039(6)
C02 0.148(11) 0.063(6) 0.071(7) 0.027(5) 0.032(6) 0.034(6)
Cl3 0.0678(13) 0.0529(11) 0.0783(15) 0.0198(10) 0.0158(11) -0.0095(9)
Cl4 0.0910(18) 0.0700(14) 0.0915(18) 0.0399(12) 0.0284(14) 0.0259(13)
C03 0.030(5) 0.222(15) 0.34(2) 0.249(17) 0.023(8) 0.025(7)
Cl5 0.0407(11) 0.0604(12) 0.119(2) 0.0046(12) -0.0002(11) 0.0052(9)
Cl6 0.0577(13) 0.0758(14) 0.0928(18) -0.0326(12) 0.0212(12) -0.0022(11)

loop_
_atom_type_symbol
_atom_type_description
_atom_type_scat_dispersion_real
_atom_type_scat_dispersion_imag
_atom_type_scat_source
C C 0.0033 0.0016 'International Tables Vol C Tables 4.2.6.8 and 6.1.1.4'
H H 0.0000 0.0000 'International Tables Vol C Tables 4.2.6.8 and 6.1.1.4'
B B 0.0013 0.0007 'International Tables Vol C Tables 4.2.6.8 and 6.1.1.4'
F F 0.0171 0.0103 'International Tables Vol C Tables 4.2.6.8 and 6.1.1.4'
P P 0.1023 0.0942 'International Tables Vol C Tables 4.2.6.8 and 6.1.1.4'
S S 0.1246 0.1234 'International Tables Vol C Tables 4.2.6.8 and 6.1.1.4'
Au Au -2.0133 8.8022 'International Tables Vol C Tables 4.2.6.8 and 6.1.1.4'
Cl Cl 0.1484 0.1585 'International Tables Vol C Tables 4.2.6.8 and 6.1.1.4'

loop_
_geom_angle_atom_site_label_1
_geom_angle_atom_site_label_2
_geom_angle_atom_site_label_3
_geom_angle
_geom_angle_site_symmetry_1
_geom_angle_site_symmetry_3
_geom_angle_publ_flag
P1 Au1 S1 175.50(5) . . ?
P1 Au1 Au3 106.95(3) . 4_566 ?
S1 Au1 Au3 76.46(3) . 4_566 ?
P1 Au1 Au2 107.21(3) . 4_566 ?
S1 Au1 Au2 76.18(3) . 4_566 ?
Au3 Au1 Au2 78.545(6) 4_566 4_566 ?
P2 Au2 S2 171.12(4) . . ?
P2 Au2 Au1 106.35(3) . 4_565 ?
S2 Au2 Au1 80.80(3) . 4_565 ?
P3 Au3 S2 168.39(4) . . ?
P3 Au3 Au1 108.93(3) . 4_565 ?
S2 Au3 Au1 82.17(3) . 4_565 ?
C1 S1 Au1 104.31(17) . . ?
C5 S2 Au3 103.31(15) . . ?
C5 S2 Au2 108.12(15) . . ?
Au3 S2 Au2 110.17(5) . . ?
C121 P1 C131 106.6(2) . . ?
C121 P1 C111 103.5(2) . . ?
C131 P1 C111 105.9(2) . . ?
C121 P1 Au1 110.74(17) . . ?
C131 P1 Au1 114.57(16) . . ?
C111 P1 Au1 114.72(16) . . ?
C211 P2 C231 106.3(2) . . ?
C211 P2 C221 106.2(2) . . ?
C231 P2 C221 105.7(2) . . ?
C211 P2 Au2 114.69(15) . . ?
C231 P2 Au2 111.33(16) . . ?
C221 P2 Au2 112.07(16) . . ?
C331 P3 C321 104.9(2) . . ?
C331 P3 C311 106.4(2) . . ?
C321 P3 C311 106.4(2) . . ?
C331 P3 Au3 108.92(16) . . ?
C321 P3 Au3 117.57(15) . . ?
C311 P3 Au3 111.91(16) . . ?
C2 C1 C6 118.3(5) . . ?
C2 C1 S1 119.3(4) . . ?
C6 C1 S1 122.4(4) . . ?
C3 C2 C1 120.2(5) . . ?
C3 C2 H2A 119.9 . . ?
C1 C2 H2A 119.9 . . ?
C4 C3 C2 121.6(5) . . ?
C4 C3 H3A 119.2 . . ?
C2 C3 H3A 119.2 . . ?
C3 C4 C5 117.7(5) . . ?
C3 C4 H4A 121.1 . . ?
C5 C4 H4A 121.1 . . ?
C6 C5 C4 121.8(5) . . ?
C6 C5 S2 116.3(4) . . ?
C4 C5 S2 121.8(4) . . ?
C5 C6 C1 120.3(4) . . ?
C5 C6 H6A 119.9 . . ?
C1 C6 H6A 119.9 . . ?
C116 C111 C112 119.5(5) . . ?
C116 C111 P1 118.2(4) . . ?
C112 C111 P1 122.3(4) . . ?
C111 C112 C113 119.4(5) . . ?
C111 C112 H11A 120.3 . . ?
C113 C112 H11A 120.3 . . ?
C114 C113 C112 120.5(6) . . ?
C114 C113 H11B 119.8 . . ?
C112 C113 H11B 119.8 . . ?
C113 C114 C115 120.0(5) . . ?
C113 C114 H11C 120.0 . . ?
C115 C114 H11C 120.0 . . ?
C116 C115 C114 119.3(5) . . ?
C116 C115 H11D 120.3 . . ?
C114 C115 H11D 120.3 . . ?
C115 C116 C111 121.2(5) . . ?
C115 C116 H11E 119.4 . . ?
C111 C116 H11E 119.4 . . ?
C122 C121 C126 118.7(5) . . ?
C122 C121 P1 121.3(4) . . ?
C126 C121 P1 120.0(4) . . ?
C123 C122 C121 120.6(5) . . ?
C123 C122 H12A 119.7 . . ?
C121 C122 H12A 119.7 . . ?
C124 C123 C122 120.5(6) . . ?
C124 C123 H12B 119.7 . . ?
C122 C123 H12B 119.7 . . ?
C123 C124 C125 119.9(6) . . ?
C123 C124 H12C 120.1 . . ?
C125 C124 H12C 120.1 . . ?
C126 C125 C124 119.6(6) . . ?
C126 C125 H12D 120.2 . . ?
C124 C125 H12D 120.2 . . ?
C125 C126 C121 120.6(6) . . ?
C125 C126 H12E 119.7 . . ?
C121 C126 H12E 119.7 . . ?
C132 C131 C136 119.2(5) . . ?
C132 C131 P1 118.8(4) . . ?
C136 C131 P1 122.1(4) . . ?
C131 C132 C133 121.1(5) . . ?
C131 C132 H13A 119.4 . . ?
C133 C132 H13A 119.4 . . ?
C134 C133 C132 119.6(6) . . ?
C134 C133 H13B 120.2 . . ?
C132 C133 H13B 120.2 . . ?
C135 C134 C133 120.0(5) . . ?
C135 C134 H13C 120.0 . . ?
C133 C134 H13C 120.0 . . ?
C134 C135 C136 120.8(5) . . ?
C134 C135 H13D 119.6 . . ?
C136 C135 H13D 119.6 . . ?
C135 C136 C131 119.3(5) . . ?
C135 C136 H13E 120.3 . . ?
C131 C136 H13E 120.3 . . ?
C216 C211 C212 118.7(5) . . ?
C216 C211 P2 122.9(4) . . ?
C212 C211 P2 118.4(4) . . ?
C213 C212 C211 120.5(5) . . ?
C213 C212 H21A 119.8 . . ?
C211 C212 H21A 119.8 . . ?
C212 C213 C214 120.6(6) . . ?
C212 C213 H21B 119.7 . . ?
C214 C213 H21B 119.7 . . ?
C213 C214 C215 119.8(6) . . ?
C213 C214 H21C 120.1 . . ?
C215 C214 H21C 120.1 . . ?
C216 C215 C214 119.9(6) . . ?
C216 C215 H21D 120.0 . . ?
C214 C215 H21D 120.0 . . ?
C215 C216 C211 120.5(6) . . ?
C215 C216 H21E 119.8 . . ?
C211 C216 H21E 119.8 . . ?
C226 C221 C222 119.7(5) . . ?
C226 C221 P2 118.8(4) . . ?
C222 C221 P2 121.4(4) . . ?
C221 C222 C223 119.6(5) . . ?
C221 C222 H22A 120.2 . . ?
C223 C222 H22A 120.2 . . ?
C224 C223 C222 120.4(5) . . ?
C224 C223 H22B 119.8 . . ?
C222 C223 H22B 119.8 . . ?
C223 C224 C225 120.6(5) . . ?
C223 C224 H22C 119.7 . . ?
C225 C224 H22C 119.7 . . ?
C224 C225 C226 119.7(5) . . ?
C224 C225 H22D 120.1 . . ?
C226 C225 H22D 120.1 . . ?
C221 C226 C225 120.0(5) . . ?
C221 C226 H22E 120.0 . . ?
C225 C226 H22E 120.0 . . ?
C236 C231 C232 119.1(5) . . ?
C236 C231 P2 122.4(4) . . ?
C232 C231 P2 118.4(4) . . ?
C233 C232 C231 120.1(5) . . ?
C233 C232 H23A 119.9 . . ?
C231 C232 H23A 119.9 . . ?
C232 C233 C234 120.6(5) . . ?
C232 C233 H23B 119.7 . . ?
C234 C233 H23B 119.7 . . ?
C235 C234 C233 119.1(5) . . ?
C235 C234 H23C 120.4 . . ?
C233 C234 H23C 120.4 . . ?
C234 C235 C236 120.8(5) . . ?
C234 C235 H23D 119.6 . . ?
C236 C235 H23D 119.6 . . ?
C231 C236 C235 120.3(5) . . ?
C231 C236 H23E 119.9 . . ?
C235 C236 H23E 119.9 . . ?
C312 C311 C316 119.1(5) . . ?
C312 C311 P3 121.9(4) . . ?
C316 C311 P3 119.0(4) . . ?
C313 C312 C311 121.0(5) . . ?
C313 C312 H31A 119.5 . . ?
C311 C312 H31A 119.5 . . ?
C312 C313 C314 119.8(5) . . ?
C312 C313 H31B 120.1 . . ?
C314 C313 H31B 120.1 . . ?
C313 C314 C315 120.2(5) . . ?
C313 C314 H31C 119.9 . . ?
C315 C314 H31C 119.9 . . ?
C314 C315 C316 119.3(5) . . ?
C314 C315 H31D 120.4 . . ?
C316 C315 H31D 120.4 . . ?
C311 C316 C315 120.5(5) . . ?
C311 C316 H31E 119.8 . . ?
C315 C316 H31E 119.8 . . ?
C326 C321 C322 118.8(5) . . ?
C326 C321 P3 121.6(4) . . ?
C322 C321 P3 119.5(4) . . ?
C323 C322 C321 120.3(5) . . ?
C323 C322 H32A 119.8 . . ?
C321 C322 H32A 119.8 . . ?
C324 C323 C322 120.1(5) . . ?
C324 C323 H32B 119.9 . . ?
C322 C323 H32B 119.9 . . ?
C323 C324 C325 120.4(5) . . ?
C323 C324 H32C 119.8 . . ?
C325 C324 H32C 119.8 . . ?
C326 C325 C324 119.2(5) . . ?
C326 C325 H32D 120.4 . . ?
C324 C325 H32D 120.4 . . ?
C325 C326 C321 121.1(5) . . ?
C325 C326 H32E 119.5 . . ?
C321 C326 H32E 119.5 . . ?
C336 C331 C332 119.3(5) . . ?
C336 C331 P3 123.1(4) . . ?
C332 C331 P3 117.7(4) . . ?
C333 C332 C331 120.5(5) . . ?
C333 C332 H33A 119.8 . . ?
C331 C332 H33A 119.8 . . ?
C334 C333 C332 120.0(5) . . ?
C334 C333 H33B 120.0 . . ?
C332 C333 H33B 120.0 . . ?
C333 C334 C335 119.9(5) . . ?
C333 C334 H33C 120.1 . . ?
C335 C334 H33C 120.1 . . ?
C336 C335 C334 120.5(5) . . ?
C336 C335 H33D 119.8 . . ?
C334 C335 H33D 119.8 . . ?
C335 C336 C331 119.9(5) . . ?
C335 C336 H33E 120.0 . . ?
C331 C336 H33E 120.0 . . ?
F14 B1 F11 108.6(6) . . ?
F14 B1 F12 109.2(5) . . ?
F11 B1 F12 110.8(5) . . ?
F14 B1 F13 111.3(6) . . ?
F11 B1 F13 107.6(5) . . ?
F12 B1 F13 109.4(5) . . ?
Cl2 C01 Cl1 111.3(4) . . ?
Cl2 C01 H01A 109.4 . . ?
Cl1 C01 H01A 109.4 . . ?
Cl2 C01 H01B 109.4 . . ?
Cl1 C01 H01B 109.4 . . ?
H01A C01 H01B 108.0 . . ?
Cl4 C02 Cl3 115.4(5) . . ?
Cl4 C02 H02A 108.4 . . ?
Cl3 C02 H02A 108.4 . . ?
Cl4 C02 H02B 108.4 . . ?
Cl3 C02 H02B 108.4 . . ?
H02A C02 H02B 107.5 . . ?
Cl5 C03 Cl6 103.2(7) . . ?
Cl5 C03 H03A 111.1 . . ?
Cl6 C03 H03A 111.1 . . ?
Cl5 C03 H03B 111.1 . . ?
Cl6 C03 H03B 111.1 . . ?
H03A C03 H03B 109.1 . . ?

loop_
_geom_bond_atom_site_label_1
_geom_bond_atom_site_label_2
_geom_bond_distance
_geom_bond_site_symmetry_2
_geom_bond_publ_flag
Au1 P1 2.2728(13) . ?
Au1 S1 2.3346(12) . ?
Au1 Au3 2.9983(2) 4_566 ?
Au1 Au2 3.0602(2) 4_566 ?
Au2 P2 2.2724(12) . ?
Au2 S2 2.3390(11) . ?
Au2 Au1 3.0602(2) 4_565 ?
Au3 P3 2.2668(11) . ?
Au3 S2 2.3382(11) . ?
Au3 Au1 2.9983(2) 4_565 ?
S1 C1 1.771(5) . ?
S2 C5 1.800(5) . ?
P1 C121 1.810(5) . ?
P1 C131 1.818(5) . ?
P1 C111 1.823(5) . ?
P2 C211 1.804(5) . ?
P2 C231 1.808(5) . ?
P2 C221 1.814(5) . ?
P3 C331 1.809(5) . ?
P3 C321 1.810(5) . ?
P3 C311 1.812(5) . ?
C1 C2 1.393(7) . ?
C1 C6 1.402(7) . ?
C2 C3 1.386(8) . ?
C2 H2A 0.9500 . ?
C3 C4 1.382(8) . ?
C3 H3A 0.9500 . ?
C4 C5 1.387(7) . ?
C4 H4A 0.9500 . ?
C5 C6 1.373(7) . ?
C6 H6A 0.9500 . ?
C111 C116 1.389(7) . ?
C111 C112 1.393(7) . ?
C112 C113 1.395(7) . ?
C112 H11A 0.9500 . ?
C113 C114 1.380(9) . ?
C113 H11B 0.9500 . ?
C114 C115 1.397(9) . ?
C114 H11C 0.9500 . ?
C115 C116 1.376(8) . ?
C115 H11D 0.9500 . ?
C116 H11E 0.9500 . ?
C121 C122 1.385(7) . ?
C121 C126 1.400(7) . ?
C122 C123 1.380(8) . ?
C122 H12A 0.9500 . ?
C123 C124 1.374(9) . ?
C123 H12B 0.9500 . ?
C124 C125 1.397(10) . ?
C124 H12C 0.9500 . ?
C125 C126 1.382(8) . ?
C125 H12D 0.9500 . ?
C126 H12E 0.9500 . ?
C131 C132 1.384(7) . ?
C131 C136 1.396(7) . ?
C132 C133 1.387(8) . ?
C132 H13A 0.9500 . ?
C133 C134 1.382(9) . ?
C133 H13B 0.9500 . ?
C134 C135 1.376(9) . ?
C134 H13C 0.9500 . ?
C135 C136 1.394(8) . ?
C135 H13D 0.9500 . ?
C136 H13E 0.9500 . ?
C211 C216 1.404(7) . ?
C211 C212 1.407(7) . ?
C212 C213 1.376(8) . ?
C212 H21A 0.9500 . ?
C213 C214 1.384(9) . ?
C213 H21B 0.9500 . ?
C214 C215 1.400(9) . ?
C214 H21C 0.9500 . ?
C215 C216 1.383(8) . ?
C215 H21D 0.9500 . ?
C216 H21E 0.9500 . ?
C221 C226 1.390(7) . ?
C221 C222 1.393(7) . ?
C222 C223 1.393(8) . ?
C222 H22A 0.9500 . ?
C223 C224 1.375(8) . ?
C223 H22B 0.9500 . ?
C224 C225 1.377(8) . ?
C224 H22C 0.9500 . ?
C225 C226 1.400(8) . ?
C225 H22D 0.9500 . ?
C226 H22E 0.9500 . ?
C231 C236 1.382(7) . ?
C231 C232 1.408(7) . ?
C232 C233 1.378(8) . ?
C232 H23A 0.9500 . ?
C233 C234 1.394(8) . ?
C233 H23B 0.9500 . ?
C234 C235 1.381(8) . ?
C234 H23C 0.9500 . ?
C235 C236 1.391(7) . ?
C235 H23D 0.9500 . ?
C236 H23E 0.9500 . ?
C311 C312 1.388(7) . ?
C311 C316 1.390(7) . ?
C312 C313 1.378(8) . ?
C312 H31A 0.9500 . ?
C313 C314 1.389(9) . ?
C313 H31B 0.9500 . ?
C314 C315 1.392(9) . ?
C314 H31C 0.9500 . ?
C315 C316 1.398(8) . ?
C315 H31D 0.9500 . ?
C316 H31E 0.9500 . ?
C321 C326 1.388(7) . ?
C321 C322 1.394(7) . ?
C322 C323 1.380(8) . ?
C322 H32A 0.9500 . ?
C323 C324 1.376(8) . ?
C323 H32B 0.9500 . ?
C324 C325 1.390(9) . ?
C324 H32C 0.9500 . ?
C325 C326 1.379(7) . ?
C325 H32D 0.9500 . ?
C326 H32E 0.9500 . ?
C331 C336 1.392(7) . ?
C331 C332 1.397(7) . ?
C332 C333 1.385(7) . ?
C332 H33A 0.9500 . ?
C333 C334 1.380(8) . ?
C333 H33B 0.9500 . ?
C334 C335 1.391(9) . ?
C334 H33C 0.9500 . ?
C335 C336 1.384(7) . ?
C335 H33D 0.9500 . ?
C336 H33E 0.9500 . ?
B1 F14 1.369(8) . ?
B1 F11 1.377(8) . ?
B1 F12 1.379(7) . ?
B1 F13 1.383(8) . ?
C01 Cl2 1.756(7) . ?
C01 Cl1 1.764(7) . ?
C01 H01A 0.9900 . ?
C01 H01B 0.9900 . ?
C02 Cl4 1.698(10) . ?
C02 Cl3 1.758(10) . ?
C02 H02A 0.9900 . ?
C02 H02B 0.9900 . ?
C03 Cl5 1.715(9) . ?
C03 Cl6 1.968(16) . ?
C03 H03A 0.9900 . ?
C03 H03B 0.9900 . ?

loop_
_geom_torsion_atom_site_label_1
_geom_torsion_atom_site_label_2
_geom_torsion_atom_site_label_3
_geom_torsion_atom_site_label_4
_geom_torsion
_geom_torsion_site_symmetry_1
_geom_torsion_site_symmetry_2
_geom_torsion_site_symmetry_3
_geom_torsion_site_symmetry_4
_geom_torsion_publ_flag
P1 Au1 S1 C1 4.0(6) . . . . ?
Au3 Au1 S1 C1 143.56(15) 4_566 . . . ?
Au2 Au1 S1 C1 -135.13(15) 4_566 . . . ?
P3 Au3 S2 C5 -55.8(3) . . . . ?
Au1 Au3 S2 C5 140.87(16) 4_565 . . . ?
P3 Au3 S2 Au2 -171.12(19) . . . . ?
Au1 Au3 S2 Au2 25.57(4) 4_565 . . . ?
P2 Au2 S2 C5 78.5(3) . . . . ?
Au1 Au2 S2 C5 -137.34(17) 4_565 . . . ?
P2 Au2 S2 Au3 -169.3(3) . . . . ?
Au1 Au2 S2 Au3 -25.11(4) 4_565 . . . ?
S1 Au1 P1 C121 -20.7(6) . . . . ?
Au3 Au1 P1 C121 -159.49(18) 4_566 . . . ?
Au2 Au1 P1 C121 117.58(18) 4_566 . . . ?
S1 Au1 P1 C131 -141.3(5) . . . . ?
Au3 Au1 P1 C131 79.93(18) 4_566 . . . ?
Au2 Au1 P1 C131 -3.01(18) 4_566 . . . ?
S1 Au1 P1 C111 95.9(6) . . . . ?
Au3 Au1 P1 C111 -42.85(19) 4_566 . . . ?
Au2 Au1 P1 C111 -125.79(19) 4_566 . . . ?
S2 Au2 P2 C211 147.0(3) . . . . ?
Au1 Au2 P2 C211 3.97(19) 4_565 . . . ?
S2 Au2 P2 C231 26.2(4) . . . . ?
Au1 Au2 P2 C231 -116.76(17) 4_565 . . . ?
S2 Au2 P2 C221 -91.9(3) . . . . ?
Au1 Au2 P2 C221 125.15(17) 4_565 . . . ?
S2 Au3 P3 C331 -37.6(3) . . . . ?
Au1 Au3 P3 C331 124.93(17) 4_565 . . . ?
S2 Au3 P3 C321 -156.6(3) . . . . ?
Au1 Au3 P3 C321 5.88(19) 4_565 . . . ?
S2 Au3 P3 C311 79.7(3) . . . . ?
Au1 Au3 P3 C311 -117.76(17) 4_565 . . . ?
Au1 S1 C1 C2 163.3(4) . . . . ?
Au1 S1 C1 C6 -15.9(4) . . . . ?
C6 C1 C2 C3 0.4(7) . . . . ?
S1 C1 C2 C3 -178.8(4) . . . . ?
C1 C2 C3 C4 1.4(9) . . . . ?
C2 C3 C4 C5 -2.2(8) . . . . ?
C3 C4 C5 C6 1.4(7) . . . . ?
C3 C4 C5 S2 177.8(4) . . . . ?
Au3 S2 C5 C6 131.9(3) . . . . ?
Au2 S2 C5 C6 -111.3(3) . . . . ?
Au3 S2 C5 C4 -44.7(4) . . . . ?
Au2 S2 C5 C4 72.1(4) . . . . ?
C4 C5 C6 C1 0.3(7) . . . . ?
S2 C5 C6 C1 -176.3(3) . . . . ?
C2 C1 C6 C5 -1.2(6) . . . . ?
S1 C1 C6 C5 178.0(3) . . . . ?
C121 P1 C111 C116 61.7(4) . . . . ?
C131 P1 C111 C116 173.7(4) . . . . ?
Au1 P1 C111 C116 -59.0(4) . . . . ?
C121 P1 C111 C112 -115.4(5) . . . . ?
C131 P1 C111 C112 -3.5(5) . . . . ?
Au1 P1 C111 C112 123.9(4) . . . . ?
C116 C111 C112 C113 -1.1(8) . . . . ?
P1 C111 C112 C113 176.0(4) . . . . ?
C111 C112 C113 C114 -0.4(9) . . . . ?
C112 C113 C114 C115 0.6(9) . . . . ?
C113 C114 C115 C116 0.6(9) . . . . ?
C114 C115 C116 C111 -2.2(9) . . . . ?
C112 C111 C116 C115 2.4(8) . . . . ?
P1 C111 C116 C115 -174.8(4) . . . . ?
C131 P1 C121 C122 108.3(5) . . . . ?
C111 P1 C121 C122 -140.3(4) . . . . ?
Au1 P1 C121 C122 -16.9(5) . . . . ?
C131 P1 C121 C126 -70.8(5) . . . . ?
C111 P1 C121 C126 40.6(5) . . . . ?
Au1 P1 C121 C126 164.0(4) . . . . ?
C126 C121 C122 C123 -0.5(8) . . . . ?
P1 C121 C122 C123 -179.6(4) . . . . ?
C121 C122 C123 C124 0.8(9) . . . . ?
C122 C123 C124 C125 -0.1(10) . . . . ?
C123 C124 C125 C126 -1.0(10) . . . . ?
C124 C125 C126 C121 1.3(9) . . . . ?
C122 C121 C126 C125 -0.6(8) . . . . ?
P1 C121 C126 C125 178.6(5) . . . . ?
C121 P1 C131 C132 -176.7(4) . . . . ?
C111 P1 C131 C132 73.6(4) . . . . ?
Au1 P1 C131 C132 -53.9(4) . . . . ?
C121 P1 C131 C136 2.9(5) . . . . ?
C111 P1 C131 C136 -106.9(4) . . . . ?
Au1 P1 C131 C136 125.7(4) . . . . ?
C136 C131 C132 C133 0.1(8) . . . . ?
P1 C131 C132 C133 179.7(4) . . . . ?
C131 C132 C133 C134 -0.5(9) . . . . ?
C132 C133 C134 C135 1.3(9) . . . . ?
C133 C134 C135 C136 -1.7(9) . . . . ?
C134 C135 C136 C131 1.2(8) . . . . ?
C132 C131 C136 C135 -0.4(8) . . . . ?
P1 C131 C136 C135 180.0(4) . . . . ?
C231 P2 C211 C216 10.5(5) . . . . ?
C221 P2 C211 C216 122.6(4) . . . . ?
Au2 P2 C211 C216 -113.0(4) . . . . ?
C231 P2 C211 C212 -171.8(4) . . . . ?
C221 P2 C211 C212 -59.6(4) . . . . ?
Au2 P2 C211 C212 64.7(4) . . . . ?
C216 C211 C212 C213 -0.4(7) . . . . ?
P2 C211 C212 C213 -178.2(4) . . . . ?
C211 C212 C213 C214 -0.1(8) . . . . ?
C212 C213 C214 C215 0.2(8) . . . . ?
C213 C214 C215 C216 0.2(8) . . . . ?
C214 C215 C216 C211 -0.6(8) . . . . ?
C212 C211 C216 C215 0.7(7) . . . . ?
P2 C211 C216 C215 178.4(4) . . . . ?
C211 P2 C221 C226 157.0(4) . . . . ?
C231 P2 C221 C226 -90.4(4) . . . . ?
Au2 P2 C221 C226 31.0(4) . . . . ?
C211 P2 C221 C222 -25.0(5) . . . . ?
C231 P2 C221 C222 87.6(4) . . . . ?
Au2 P2 C221 C222 -151.0(4) . . . . ?
C226 C221 C222 C223 0.3(8) . . . . ?
P2 C221 C222 C223 -177.6(4) . . . . ?
C221 C222 C223 C224 0.1(9) . . . . ?
C222 C223 C224 C225 -0.6(9) . . . . ?
C223 C224 C225 C226 0.7(9) . . . . ?
C222 C221 C226 C225 -0.3(7) . . . . ?
P2 C221 C226 C225 177.7(4) . . . . ?
C224 C225 C226 C221 -0.2(8) . . . . ?
C211 P2 C231 C236 110.2(4) . . . . ?
C221 P2 C231 C236 -2.4(5) . . . . ?
Au2 P2 C231 C236 -124.3(4) . . . . ?
C211 P2 C231 C232 -73.8(4) . . . . ?
C221 P2 C231 C232 173.6(4) . . . . ?
Au2 P2 C231 C232 51.7(4) . . . . ?
C236 C231 C232 C233 -0.4(7) . . . . ?
P2 C231 C232 C233 -176.5(4) . . . . ?
C231 C232 C233 C234 0.4(8) . . . . ?
C232 C233 C234 C235 -0.3(8) . . . . ?
C233 C234 C235 C236 0.1(8) . . . . ?
C232 C231 C236 C235 0.2(8) . . . . ?
P2 C231 C236 C235 176.2(4) . . . . ?
C234 C235 C236 C231 -0.1(8) . . . . ?
C331 P3 C311 C312 -96.3(4) . . . . ?
C321 P3 C311 C312 15.1(5) . . . . ?
Au3 P3 C311 C312 144.8(4) . . . . ?
C331 P3 C311 C316 82.4(4) . . . . ?
C321 P3 C311 C316 -166.2(4) . . . . ?
Au3 P3 C311 C316 -36.5(4) . . . . ?
C316 C311 C312 C313 -1.8(8) . . . . ?
P3 C311 C312 C313 176.9(4) . . . . ?
C311 C312 C313 C314 -0.5(8) . . . . ?
C312 C313 C314 C315 1.5(8) . . . . ?
C313 C314 C315 C316 -0.2(9) . . . . ?
C312 C311 C316 C315 3.1(8) . . . . ?
P3 C311 C316 C315 -175.6(4) . . . . ?
C314 C315 C316 C311 -2.2(8) . . . . ?
C331 P3 C321 C326 10.9(5) . . . . ?
C311 P3 C321 C326 -101.6(4) . . . . ?
Au3 P3 C321 C326 132.1(4) . . . . ?
C331 P3 C321 C322 -169.4(4) . . . . ?
C311 P3 C321 C322 78.1(4) . . . . ?
Au3 P3 C321 C322 -48.3(5) . . . . ?
C326 C321 C322 C323 0.3(8) . . . . ?
P3 C321 C322 C323 -179.4(4) . . . . ?
C321 C322 C323 C324 -0.7(9) . . . . ?
C322 C323 C324 C325 0.7(9) . . . . ?
C323 C324 C325 C326 -0.2(9) . . . . ?
C324 C325 C326 C321 -0.2(8) . . . . ?
C322 C321 C326 C325 0.2(7) . . . . ?
P3 C321 C326 C325 179.8(4) . . . . ?
C321 P3 C331 C336 -107.5(4) . . . . ?
C311 P3 C331 C336 5.0(5) . . . . ?
Au3 P3 C331 C336 125.8(4) . . . . ?
C321 P3 C331 C332 72.1(4) . . . . ?
C311 P3 C331 C332 -175.4(4) . . . . ?
Au3 P3 C331 C332 -54.6(4) . . . . ?
C336 C331 C332 C333 0.8(8) . . . . ?
P3 C331 C332 C333 -178.8(4) . . . . ?
C331 C332 C333 C334 -1.0(9) . . . . ?
C332 C333 C334 C335 -0.1(9) . . . . ?
C333 C334 C335 C336 1.4(8) . . . . ?
C334 C335 C336 C331 -1.6(8) . . . . ?
C332 C331 C336 C335 0.5(7) . . . . ?
P3 C331 C336 C335 -179.9(4) . . . . ?
